data_7245174
loop_
_publ_author_name
'Lv, Mei-Xin'
'Jiang, Shan'
'Wang, Chen'
'Dong, Qi'
'Bai, Feng-Ying'
'Xing, Yong-Heng'

_publ_section_title
;
 Heterocyclic compounds bearing s-triazine and cyclotriphosphazene
 scaffolds: facile synthesis, hydrogen-bonded organic framework
 construction and fluorescent amine sensing
;
_journal_name_full CrystEngComm
_journal_paper_doi 10.1039/D2CE00717G
_journal_year 2022
_chemical_formula_moiety 'C24 H15 N3 O6'
_chemical_formula_sum 'C24 H15 N3 O6'
_chemical_formula_weight 441.39
_space_group_crystal_system trigonal
_space_group_IT_number 148
_space_group_name_Hall '-R 3'
_space_group_name_H-M_alt 'R -3 :H'
_atom_sites_solution_hydrogens geom
_atom_sites_solution_primary iterative
_audit_creation_date 2022-06-21
_audit_creation_method
;
Olex2 1.3
(compiled 2020.11.12 svn.r5f609507 for OlexSys, GUI svn.r6408)
;
_audit_update_record
;
2022-06-28 deposited with the CCDC.	2022-06-30 downloaded from the CCDC.
;
_cell_angle_alpha 90
_cell_angle_beta 90
_cell_angle_gamma 120
_cell_formula_units_Z 6
_cell_length_a 14.5753(7)
_cell_length_b 14.5753(7)
_cell_length_c 20.6709(19)
_cell_measurement_reflns_used 1940
_cell_measurement_temperature 296.15
_cell_measurement_theta_max 0.7
_cell_measurement_theta_min 0.6
_cell_volume 3803.0(4)
_computing_cell_refinement 'SAINT v8.34A (Bruker, 2013)'
_computing_data_reduction 'SAINT v8.34A (Bruker, 2013)'
_computing_molecular_graphics 'Olex2 1.3 (Dolomanov et al., 2009)'
_computing_publication_material 'Olex2 1.3 (Dolomanov et al., 2009)'
_computing_structure_refinement 'SHELXL 2018/3 (Sheldrick, 2015)'
_computing_structure_solution 'olex2.solve 1.3 (Bourhis et al., 2015)'
_diffrn_ambient_temperature 296.15
_diffrn_measured_fraction_theta_full 1.000
_diffrn_measured_fraction_theta_max 0.996
_diffrn_measurement_device_type 'CCD area detector'
_diffrn_measurement_method 'phi and omega scans'
_diffrn_radiation_monochromator graphite
_diffrn_radiation_type MoK\a
_diffrn_radiation_wavelength 0.71073
_diffrn_reflns_av_R_equivalents 0.0214
_diffrn_reflns_av_unetI/netI 0.0217
_diffrn_reflns_Laue_measured_fraction_full 1.000
_diffrn_reflns_Laue_measured_fraction_max 0.996
_diffrn_reflns_limit_h_max 19
_diffrn_reflns_limit_h_min -13
_diffrn_reflns_limit_k_max 13
_diffrn_reflns_limit_k_min -19
_diffrn_reflns_limit_l_max 26
_diffrn_reflns_limit_l_min -27
_diffrn_reflns_number 8211
_diffrn_reflns_point_group_measured_fraction_full 1.000
_diffrn_reflns_point_group_measured_fraction_max 0.996
_diffrn_reflns_theta_full 25.242
_diffrn_reflns_theta_max 28.273
_diffrn_reflns_theta_min 1.890
_diffrn_source_current 25.0
_diffrn_source_power 1.125
_diffrn_source_voltage 45.0
_exptl_absorpt_coefficient_mu 0.085
_exptl_absorpt_correction_T_max 0.7457
_exptl_absorpt_correction_T_min 0.6690
_exptl_absorpt_correction_type multi-scan
_exptl_absorpt_process_details
;
SADABS-2014/5 (Bruker,2014/5) was used for absorption correction.
wR2(int) was 0.0542 before and 0.0358 after correction.
The Ratio of minimum to maximum transmission is 0.8971.
The \l/2 correction factor is 0.00150.
;
_exptl_crystal_colour 'clear light colourless'
_exptl_crystal_colour_lustre clear
_exptl_crystal_colour_modifier light
_exptl_crystal_colour_primary colourless
_exptl_crystal_density_diffrn 1.156
_exptl_crystal_description block
_exptl_crystal_F_000 1368
_exptl_crystal_size_max 0.78
_exptl_crystal_size_mid 0.56
_exptl_crystal_size_min 0.45
_refine_diff_density_max 0.163
_refine_diff_density_min -0.188
_refine_diff_density_rms 0.047
_refine_ls_extinction_method none
_refine_ls_goodness_of_fit_ref 1.094
_refine_ls_hydrogen_treatment constr
_refine_ls_matrix_type full
_refine_ls_number_parameters 110
_refine_ls_number_reflns 2109
_refine_ls_number_restraints 1
_refine_ls_restrained_S_all 1.100
_refine_ls_R_factor_all 0.0880
_refine_ls_R_factor_gt 0.0523
_refine_ls_shift/su_max 0.000
_refine_ls_shift/su_mean 0.000
_refine_ls_structure_factor_coef Fsqd
_refine_ls_weighting_details 'w=1/[\s^2^(Fo^2^)+(0.1101P)^2^+0.5524P] where P=(Fo^2^+2Fc^2^)/3'
_refine_ls_weighting_scheme calc
_refine_ls_wR_factor_gt 0.1831
_refine_ls_wR_factor_ref 0.2090
_reflns_Friedel_coverage 0.000
_reflns_number_gt 1218
_reflns_number_total 2109
_reflns_threshold_expression 'I > 2\s(I)'
_cod_data_source_file d2ce00717g2.cif
_cod_data_source_block 1_sq
_cod_original_cell_volume 3803.0(5)
_cod_original_sg_symbol_H-M 'R -3'
_cod_database_code 7245174
_shelx_shelxl_version_number 2018/3
_shelx_space_group_comment
;
The symmetry employed for this shelxl refinement is uniquely defined
by the following loop, which should always be used as a source of
symmetry information in preference to the above space-group names.
They are only intended as comments.
;
_shelx_estimated_absorpt_t_max 0.963
_shelx_estimated_absorpt_t_min 0.937
_olex2_refinement_description
;
1. Fixed Uiso
 At 1.2 times of:
  All C(H) groups, All C(H,H) groups
2. Restrained distances
 C8-O2 \\sim C8-O2A
 with sigma of 0.02
3. Others
 Sof(H8B)=Sof(O2A)=1-FVAR(1)
 Sof(H8A)=Sof(O2)=FVAR(1)
4.a Aromatic/amide H refined with riding coordinates:
 C3(H3), C4(H4), C5(H5), C6(H6), C8(H8A), C8(H8B)
;
_platon_squeeze_special_details
;
A solvent mask was calculated and 84 electrons were 
found in a volume of 875\%A^3^ in 2 voids per unit cell. 
This is consistent with the presence of 
0.049[C3H6O], 0.097[C3H6O] per Unit Cell 
which account for 84 electrons 
per unit cell.
;
_platon_squeeze_void_probe_radius 1.20
_olex2_submission_special_instructions 'No special instructions were received'

loop_
_space_group_symop_operation_xyz
'x, y, z'
'-y, x-y, z'
'-x+y, -x, z'
'x+2/3, y+1/3, z+1/3'
'-y+2/3, x-y+1/3, z+1/3'
'-x+y+2/3, -x+1/3, z+1/3'
'x+1/3, y+2/3, z+2/3'
'-y+1/3, x-y+2/3, z+2/3'
'-x+y+1/3, -x+2/3, z+2/3'
'-x, -y, -z'
'y, -x+y, -z'
'x-y, x, -z'
'-x+2/3, -y+1/3, -z+1/3'
'y+2/3, -x+y+1/3, -z+1/3'
'x-y+2/3, x+1/3, -z+1/3'
'-x+1/3, -y+2/3, -z+2/3'
'y+1/3, -x+y+2/3, -z+2/3'
'x-y+1/3, x+2/3, -z+2/3'

loop_
_atom_site_label
_atom_site_type_symbol
_atom_site_fract_x
_atom_site_fract_y
_atom_site_fract_z
_atom_site_U_iso_or_equiv
_atom_site_adp_type
_atom_site_occupancy
_atom_site_site_symmetry_order
_atom_site_calc_flag
_atom_site_refinement_flags_posn
_atom_site_refinement_flags_adp
_atom_site_refinement_flags_occupancy
_atom_site_disorder_assembly
_atom_site_disorder_group
O1 O 0.79492(9) -0.08080(9) 0.08040(7) 0.0637(4) Uani 1 1 d . . . . .
N1 N 0.96003(10) 0.06756(10) 0.08127(7) 0.0514(4) Uani 1 1 d . . . . .
C1 C 0.90063(12) -0.03619(13) 0.08122(8) 0.0495(4) Uani 1 1 d . . . . .
C2 C 0.75016(13) -0.01526(14) 0.07465(10) 0.0591(5) Uani 1 1 d . . . . .
C3 C 0.71143(18) -0.00955(18) 0.01605(12) 0.0787(6) Uani 1 1 d . . . . .
H3 H 0.717328 -0.045296 -0.019540 0.094 Uiso 1 1 calc R U . . .
C4 C 0.7404(2) 0.0348(2) 0.12788(11) 0.0867(7) Uani 1 1 d . . . . .
H4 H 0.767428 0.029520 0.167605 0.104 Uiso 1 1 calc R U . . .
C5 C 0.66299(19) 0.0509(2) 0.01076(13) 0.0893(8) Uani 1 1 d . . . . .
H5 H 0.637290 0.057263 -0.029156 0.107 Uiso 1 1 calc R U . . .
C6 C 0.6904(2) 0.0928(2) 0.12199(13) 0.0896(8) Uani 1 1 d . . . . .
H6 H 0.682576 0.126169 0.158174 0.107 Uiso 1 1 calc R U . . .
C7 C 0.65224(16) 0.10203(16) 0.06424(12) 0.0728(6) Uani 1 1 d . . . . .
C8 C 0.5995(2) 0.1656(2) 0.0587(2) 0.0979(9) Uani 1 1 d D . . . .
H8A H 0.591713 0.184103 0.016811 0.117 Uiso 0.659(8) 1 calc R U P A 1
H8B H 0.601050 0.202136 0.095939 0.117 Uiso 0.341(8) 1 calc R U P A 2
O2 O 0.5669(3) 0.1952(3) 0.0987(2) 0.1195(18) Uani 0.659(8) 1 d D . P A 1
O2A O 0.5607(7) 0.1759(6) 0.0194(5) 0.156(5) Uani 0.341(8) 1 d D . P A 2

loop_
_atom_site_aniso_label
_atom_site_aniso_U_11
_atom_site_aniso_U_22
_atom_site_aniso_U_33
_atom_site_aniso_U_23
_atom_site_aniso_U_13
_atom_site_aniso_U_12
O1 0.0448(7) 0.0523(7) 0.0933(10) -0.0023(6) 0.0037(6) 0.0236(6)
N1 0.0478(8) 0.0489(8) 0.0582(9) -0.0036(6) -0.0011(6) 0.0249(6)
C1 0.0460(9) 0.0497(9) 0.0519(9) -0.0003(7) 0.0029(7) 0.0232(8)
C2 0.0406(9) 0.0518(10) 0.0840(13) -0.0024(8) 0.0066(8) 0.0225(8)
C3 0.0768(14) 0.0927(16) 0.0807(14) -0.0116(12) 0.0007(11) 0.0530(13)
C4 0.1046(18) 0.1076(18) 0.0773(15) -0.0162(12) -0.0085(12) 0.0750(15)
C5 0.0915(16) 0.112(2) 0.0883(17) 0.0000(13) -0.0055(12) 0.0684(16)
C6 0.1058(19) 0.0999(18) 0.0904(17) -0.0168(13) 0.0016(14) 0.0720(16)
C7 0.0561(11) 0.0623(12) 0.1040(17) 0.0034(11) 0.0136(11) 0.0325(10)
C8 0.0798(17) 0.0917(19) 0.138(3) 0.0156(17) 0.0176(18) 0.0544(15)
O2 0.131(3) 0.133(3) 0.148(4) 0.014(2) 0.035(2) 0.106(2)
O2A 0.141(6) 0.145(6) 0.217(11) -0.024(6) -0.066(6) 0.097(5)

loop_
_atom_type_symbol
_atom_type_description
_atom_type_scat_dispersion_real
_atom_type_scat_dispersion_imag
_atom_type_scat_source
C C 0.0033 0.0016 'International Tables Vol C Tables 4.2.6.8 and 6.1.1.4'
H H 0.0000 0.0000 'International Tables Vol C Tables 4.2.6.8 and 6.1.1.4'
N N 0.0061 0.0033 'International Tables Vol C Tables 4.2.6.8 and 6.1.1.4'
O O 0.0106 0.0060 'International Tables Vol C Tables 4.2.6.8 and 6.1.1.4'

loop_
_geom_angle_atom_site_label_1
_geom_angle_atom_site_label_2
_geom_angle_atom_site_label_3
_geom_angle
_geom_angle_site_symmetry_1
_geom_angle_site_symmetry_3
_geom_angle_publ_flag
C1 O1 C2 118.90(12) . . ?
C1 N1 C1 112.31(15) . 3_765 ?
N1 C1 O1 119.63(14) . . ?
N1 C1 O1 112.67(14) 2_645 . ?
N1 C1 N1 127.69(15) . 2_645 ?
C3 C2 O1 117.77(17) . . ?
C3 C2 C4 121.96(18) . . ?
C4 C2 O1 120.13(18) . . ?
C2 C3 H3 121.0 . . ?
C2 C3 C5 118.1(2) . . ?
C5 C3 H3 121.0 . . ?
C2 C4 H4 120.4 . . ?
C2 C4 C6 119.1(2) . . ?
C6 C4 H4 120.4 . . ?
C3 C5 H5 119.6 . . ?
C3 C5 C7 120.8(2) . . ?
C7 C5 H5 119.6 . . ?
C4 C6 H6 119.6 . . ?
C7 C6 C4 120.8(2) . . ?
C7 C6 H6 119.6 . . ?
C5 C7 C8 120.7(3) . . ?
C6 C7 C5 119.2(2) . . ?
C6 C7 C8 120.1(3) . . ?
C7 C8 H8A 115.6 . . ?
C7 C8 H8B 115.1 . . ?
O2 C8 C7 128.8(4) . . ?
O2 C8 H8A 115.6 . . ?
O2A C8 C7 129.9(6) . . ?
O2A C8 H8B 115.1 . . ?

loop_
_geom_bond_atom_site_label_1
_geom_bond_atom_site_label_2
_geom_bond_distance
_geom_bond_site_symmetry_2
_geom_bond_publ_flag
O1 C1 1.3398(19) . ?
O1 C2 1.406(2) . ?
N1 C1 1.314(2) . ?
N1 C1 1.333(2) 3_765 ?
C2 C3 1.356(3) . ?
C2 C4 1.366(3) . ?
C3 H3 0.9300 . ?
C3 C5 1.381(3) . ?
C4 H4 0.9300 . ?
C4 C6 1.371(3) . ?
C5 H5 0.9300 . ?
C5 C7 1.386(3) . ?
C6 H6 0.9300 . ?
C6 C7 1.352(3) . ?
C7 C8 1.475(3) . ?
C8 H8A 0.9300 . ?
C8 H8B 0.9300 . ?
C8 O2 1.141(4) . ?
C8 O2A 1.042(8) . ?

loop_
_geom_hbond_atom_site_label_D
_geom_hbond_atom_site_label_H
_geom_hbond_atom_site_label_A
_geom_hbond_distance_DH
_geom_hbond_distance_HA
_geom_hbond_distance_DA
_geom_hbond_angle_DHA
_geom_hbond_site_symmetry_A
_geom_hbond_publ_flag
C4 H4 O2 0.93 2.48 3.320(4) 150.2 14 yes

loop_
_geom_torsion_atom_site_label_1
_geom_torsion_atom_site_label_2
_geom_torsion_atom_site_label_3
_geom_torsion_atom_site_label_4
_geom_torsion
_geom_torsion_site_symmetry_1
_geom_torsion_site_symmetry_2
_geom_torsion_site_symmetry_3
_geom_torsion_site_symmetry_4
_geom_torsion_publ_flag
O1 C2 C3 C5 177.10(18) . . . . ?
O1 C2 C4 C6 -175.8(2) . . . . ?
C1 O1 C2 C3 102.6(2) . . . . ?
C1 O1 C2 C4 -81.6(2) . . . . ?
C1 N1 C1 O1 -179.13(9) 3_765 . . . ?
C1 N1 C1 N1 0.2(3) 3_765 . . 2_645 ?
C2 O1 C1 N1 4.8(3) . . . . ?
C2 O1 C1 N1 -174.60(14) . . . 2_645 ?
C2 C3 C5 C7 -1.5(3) . . . . ?
C2 C4 C6 C7 -0.9(4) . . . . ?
C3 C2 C4 C6 -0.2(4) . . . . ?
C3 C5 C7 C6 0.4(4) . . . . ?
C3 C5 C7 C8 -179.4(2) . . . . ?
C4 C2 C3 C5 1.4(3) . . . . ?
C4 C6 C7 C5 0.8(4) . . . . ?
C4 C6 C7 C8 -179.4(2) . . . . ?
C5 C7 C8 O2 163.7(4) . . . . ?
C5 C7 C8 O2A 5.3(8) . . . . ?
C6 C7 C8 O2 -16.1(5) . . . . ?
C6 C7 C8 O2A -174.4(7) . . . . ?

loop_
_platon_squeeze_void_nr
_platon_squeeze_void_average_x
_platon_squeeze_void_average_y
_platon_squeeze_void_average_z
_platon_squeeze_void_volume
_platon_squeeze_void_count_electrons
_platon_squeeze_void_content
1 0.000 0.000 0.500 293 28 '0.875 acetone'
2 0.333 0.667 0.167 291 28 '0.875 acetone'
3 0.667 0.333 0.833 291 28 '0.875 acetone'
